data_4302579
loop_
_publ_author_name
'Partha Basu'
'Victor N. Nemykin'
'Raghvendra S. Sengar'

_publ_contact_author_address
;                                                                               
Department of Chemistry and Biochemistry
Duquesne University
Pittsburgh, PA 15282
;
_publ_contact_author_email basu@duq.edu
_publ_contact_author_fax '1412 396 5683'
_publ_contact_author_name 'Partha Basu'
_publ_contact_author_phone '1412 396 6345'
_publ_section_title
;
Substituent Effect on Oxygen Atom Transfer Reactivity from Oxomolybdenum
Centers: Synthesis, Structure, Electrochemistry, and Mechanism
;
_journal_name_full 'Inorganic Chemistry'
_journal_page_first 6303
_journal_page_last 6313
_journal_paper_doi 10.1021/ic900579s
_journal_volume 48
_journal_year 2009
_chemical_formula_moiety 'C30 H41 B1 Cl1 Mo1 N6 O2 P1 S1'
_chemical_formula_sum 'C30 H41 B Cl Mo N6 O2 P S'
_chemical_formula_weight 722.94
_space_group_IT_number 14
_symmetry_cell_setting monoclinic
_symmetry_space_group_name_Hall '-P 2ybc'
_symmetry_space_group_name_H-M 'P 1 21/c 1'
_atom_sites_solution_hydrogens geom
_atom_sites_solution_primary direct
_audit_creation_date 09-01-25
_audit_creation_method CRYSTALS_ver_12.85
_audit_update_record
;
2009-02-25 # Formatted by publCIF
;
_cell_angle_alpha 90
_cell_angle_beta 106.14(3)
_cell_angle_gamma 90
_cell_formula_units_Z 4
_cell_length_a 18.150(4)
_cell_length_b 11.194(2)
_cell_length_c 18.367(4)
_cell_measurement_reflns_used 25
_cell_measurement_temperature 298
_cell_measurement_theta_max 18
_cell_measurement_theta_min 15
_cell_volume 3584.6(14)
_computing_cell_refinement 'USER DEFINED CELL REFINEMENT'
_computing_data_collection 'USER DEFINED DATA COLLECTION'
_computing_data_reduction 'USER DEFINED DATA REDUCTION'
_computing_molecular_graphics 'CAMERON (Watkin et al., 1996)'
_computing_publication_material 'CRYSTALS (Betteridge et al., 2003)'
_computing_structure_refinement 'CRYSTALS (Betteridge et al., 2003)'
_computing_structure_solution 'SIR92 (Altomare et al., 1994)'
_diffrn_ambient_temperature 298
_diffrn_measured_fraction_theta_full 0.999
_diffrn_measured_fraction_theta_max 0.999
_diffrn_measurement_device Unknown
_diffrn_measurement_device_type Serial
_diffrn_measurement_method \w/2\q
_diffrn_radiation_monochromator graphite
_diffrn_radiation_type 'Mo K\a'
_diffrn_radiation_wavelength 0.71073
_diffrn_reflns_av_R_equivalents 0.000
_diffrn_reflns_limit_h_max 23
_diffrn_reflns_limit_h_min -22
_diffrn_reflns_limit_k_max 14
_diffrn_reflns_limit_k_min -14
_diffrn_reflns_limit_l_max 0
_diffrn_reflns_limit_l_min -23
_diffrn_reflns_number 8661
_diffrn_reflns_theta_full 27.501
_diffrn_reflns_theta_max 27.501
_diffrn_reflns_theta_min 2.600
_diffrn_standards_decay_% 10.00
_diffrn_standards_interval_count 150
_diffrn_standards_number 3
_exptl_absorpt_coefficient_mu 0.578
_exptl_absorpt_correction_T_max 0.82
_exptl_absorpt_correction_T_min 0.76
_exptl_absorpt_correction_type psi-scan
_exptl_absorpt_process_details '(North et al., 1968)'
_exptl_crystal_colour green
_exptl_crystal_density_diffrn 1.340
_exptl_crystal_density_method 'not measured'
_exptl_crystal_description block
_exptl_crystal_F_000 1496
_exptl_crystal_size_max 0.50
_exptl_crystal_size_mid 0.45
_exptl_crystal_size_min 0.35
_refine_diff_density_max 0.51
_refine_diff_density_min -0.44
_refine_ls_extinction_method None
_refine_ls_goodness_of_fit_ref 1.0230
_refine_ls_hydrogen_treatment constr
_refine_ls_matrix_type full
_refine_ls_number_parameters 388
_refine_ls_number_reflns 4471
_refine_ls_number_restraints 18
_refine_ls_R_factor_all 0.1205
_refine_ls_R_factor_gt 0.0544
_refine_ls_shift/su_max 0.009536
_refine_ls_structure_factor_coef Fsqd
_refine_ls_weighting_details
;
 Method= Modified Sheldrick 
 w=1/[\s^2^(F^2^) + ( 0.06P)^2^ + 4.08P] 
 ,where P=(max(Fo^2^,0) + 2Fc^2^)/3 
;
_refine_ls_weighting_scheme calc
_refine_ls_wR_factor_all 0.1542
_refine_ls_wR_factor_gt 0.1218
_refine_ls_wR_factor_ref 0.1178
_reflns_limit_h_max 22
_reflns_limit_h_min -23
_reflns_limit_k_max 14
_reflns_limit_k_min 0
_reflns_limit_l_max 23
_reflns_limit_l_min 0
_reflns_number_gt 4728
_reflns_number_total 8230
_reflns_threshold_expression I>2.0\s(I)
_oxford_diffrn_Wilson_B_factor 3.91
_oxford_diffrn_Wilson_scale 61.52
_oxford_refine_ls_r_factor_ref 0.0514
_oxford_refine_ls_scale 0.14864(8)
_oxford_reflns_number_all 8207
_oxford_reflns_threshold_expression_ref I>3.0\s(I)
_cod_data_source_file ic900579s_si_001_7.cif
_cod_data_source_block Tp*MoO(S-p-ClC6H4)(OPMe3)
_cod_depositor_comments
;
The following automatic conversions were performed:
'_symmetry_cell_setting' value 'Monoclinic' changed to 'monoclinic'
according to '/home/saulius/struct/CIF-dictionaries/cif_core.dic'
dictionary named 'cif_core.dic' version 2.4.1 from 2010-06-29.

Automatic conversion script
Id: cif_fix_enum 1527 2010-12-29 10:47:43Z saulius 
;
_cod_original_cell_volume 3584.6(13)
_cod_original_sg_symbol_Hall '-P 2ybc '
_cod_original_sg_symbol_H-M 'P 1 21/c 1 '
_cod_original_formula_sum 'C30 H41 B1 Cl1 Mo1 N6 O2 P1 S1'
_cod_database_code 4302579

loop_
_symmetry_equiv_pos_as_xyz
x,y,z
-x,-y,-z
-x,y+1/2,-z+1/2
x,-y+1/2,z+1/2

loop_
_atom_site_label
_atom_site_type_symbol
_atom_site_fract_x
_atom_site_fract_y
_atom_site_fract_z
_atom_site_U_iso_or_equiv
_atom_site_occupancy
_atom_site_adp_type
_atom_site_refinement_flags_posn
_atom_site_refinement_flags_adp
_atom_site_refinement_flags_occupancy
_atom_site_disorder_assembly
_atom_site_disorder_group
_oxford_atom_site_special_shape
_atom_site_attached_hydrogens
Mo1 Mo 0.88630(3) 0.00435(4) 0.77925(2) 0.0514 1.0000 Uani . . . . . . .
O2 O 0.96531(19) -0.0629(3) 0.88245(17) 0.0543 1.0000 Uani . . . . . . .
P1 P 1.03240(9) -0.14950(13) 0.89859(8) 0.0551 1.0000 Uani . . . . . . .
C53 C 1.0069(4) -0.2989(5) 0.9161(3) 0.0747 1.0000 Uani . . . . . . .
C51 C 1.1034(3) -0.1025(6) 0.9806(3) 0.0729 1.0000 Uani . . . . . . .
C52 C 1.0763(3) -0.1582(6) 0.8232(3) 0.0745 1.0000 Uani . . . . . . .
O1 O 0.9501(2) 0.0383(3) 0.7318(2) 0.0655 1.0000 Uani . . . . . . .
N31 N 0.8955(3) 0.1834(4) 0.8313(2) 0.0535 1.0000 Uani . . . . . . .
N32 N 0.8327(3) 0.2566(4) 0.8182(2) 0.0573 1.0000 Uani . . . . . . .
C31 C 0.8549(4) 0.3674(5) 0.8451(3) 0.0689 1.0000 Uani . . . . . . .
C32 C 0.9326(4) 0.3641(5) 0.8757(3) 0.0695 1.0000 Uani . . . . . . .
C33 C 0.9563(3) 0.2500(5) 0.8664(3) 0.0595 1.0000 Uani . . . . . . .
C35 C 1.0357(3) 0.2008(6) 0.8887(3) 0.0729 1.0000 Uani . . . . . . .
C34 C 0.7998(5) 0.4685(5) 0.8395(4) 0.1004 1.0000 Uani . . . . . . .
B1 B 0.7519(4) 0.2067(6) 0.7815(4) 0.0665 1.0000 Uani . . . . . . .
N22 N 0.7461(3) 0.1630(4) 0.7009(3) 0.0654 1.0000 Uani . . . . . . .
N21 N 0.7936(3) 0.0742(4) 0.6882(2) 0.0603 1.0000 Uani . . . . . . .
C23 C 0.7757(4) 0.0562(6) 0.6130(3) 0.0730 1.0000 Uani . . . . . . .
C22 C 0.7158(4) 0.1334(7) 0.5784(4) 0.0986 1.0000 Uani . . . . . . .
C21 C 0.6985(4) 0.1991(7) 0.6341(4) 0.0902 1.0000 Uani . . . . . . .
C24 C 0.6361(5) 0.2909(8) 0.6281(5) 0.1318 1.0000 Uani . . . . . . .
C43 C 0.7056(5) -0.3922(7) 0.6010(4) 0.0992 1.0000 Uani . . . . . . .
C42 C 0.7727(4) -0.3522(6) 0.6489(4) 0.0868 1.0000 Uani . . . . . . .
C41 C 0.7747(4) -0.2477(6) 0.6911(3) 0.0744 1.0000 Uani . . . . . . .
S1 S 0.86224(9) -0.20464(13) 0.75340(9) 0.0667 1.0000 Uani . . . . . . .
C46 C 0.7062(4) -0.1863(7) 0.6821(4) 0.0963 1.0000 Uani . . . . . . .
C45 C 0.6391(4) -0.2286(8) 0.6331(5) 0.1102 1.0000 Uani . . . . . . .
C44 C 0.6386(4) -0.3304(8) 0.5921(5) 0.1000 1.0000 Uani . . . . . . .
Cl1 Cl 0.55493(14) -0.3849(3) 0.53162(16) 0.1582 1.0000 Uani . . . . . . .
C25 C 0.8159(4) -0.0300(6) 0.5762(3) 0.0872 1.0000 Uani . . . . . . .
N12 N 0.7383(3) 0.1003(4) 0.8293(3) 0.0661 1.0000 Uani . . . . . . .
N11 N 0.7863(3) 0.0045(4) 0.8415(2) 0.0586 1.0000 Uani . . . . . . .
C13 C 0.7617(3) -0.0716(6) 0.8858(3) 0.0647 1.0000 Uani . . . . . . .
C15 C 0.7992(4) -0.1867(6) 0.9134(4) 0.0837 1.0000 Uani . . . . . . .
C12 C 0.6974(4) -0.0232(7) 0.9009(4) 0.0856 1.0000 Uani . . . . . . .
C11 C 0.6837(4) 0.0850(7) 0.8656(4) 0.0833 1.0000 Uani . . . . . . .
C14 C 0.6233(4) 0.1782(8) 0.8653(5) 0.1222 1.0000 Uani . . . . . . .
C1 C 0.6031(9) 0.8925(13) 0.3001(14) 0.3422 1.0000 Uani D . . . . . .
C6 C 0.5482(13) 0.9688(16) 0.2613(7) 0.2800 1.0000 Uani D . . . . . .
C4 C 0.5062(8) 0.9956(12) 0.3711(13) 0.3949 1.0000 Uani D . . . . . .
C5 C 0.4996(7) 1.0206(8) 0.2964(13) 0.2923 1.0000 Uani D . . . . . .
C2 C 0.6097(6) 0.8674(7) 0.3751(14) 0.3226 1.0000 Uani D . . . . . .
C3 C 0.5613(11) 0.9190(14) 0.4100(7) 0.2637 1.0000 Uani D . . . . . .
H531 H 1.0539 -0.3461 0.9315 0.1101 1.0000 Uiso R . . . . . .
H532 H 0.9805 -0.2962 0.9548 0.1101 1.0000 Uiso R . . . . . .
H533 H 0.9742 -0.3276 0.8696 0.1104 1.0000 Uiso R . . . . . .
H511 H 1.1400 -0.1658 0.9965 0.1033 1.0000 Uiso R . . . . . .
H512 H 1.0796 -0.0847 1.0200 0.1029 1.0000 Uiso R . . . . . .
H513 H 1.1263 -0.0310 0.9683 0.1038 1.0000 Uiso R . . . . . .
H521 H 1.1244 -0.1994 0.8435 0.1192 1.0000 Uiso R . . . . . .
H522 H 1.0831 -0.0773 0.8092 0.1193 1.0000 Uiso R . . . . . .
H523 H 1.0415 -0.2007 0.7828 0.1188 1.0000 Uiso R . . . . . .
H321 H 0.9636 0.4281 0.8980 0.0859 1.0000 Uiso R . . . . . .
H351 H 1.0704 0.2672 0.9011 0.1053 1.0000 Uiso R . . . . . .
H352 H 1.0422 0.1484 0.9314 0.1053 1.0000 Uiso R . . . . . .
H353 H 1.0434 0.1556 0.8468 0.1052 1.0000 Uiso R . . . . . .
H341 H 0.8287 0.5406 0.8534 0.1464 1.0000 Uiso R . . . . . .
H342 H 0.7676 0.4532 0.8731 0.1462 1.0000 Uiso R . . . . . .
H343 H 0.7682 0.4744 0.7879 0.1465 1.0000 Uiso R . . . . . .
H221 H 0.6921 0.1398 0.5257 0.1112 1.0000 Uiso R . . . . . .
H241 H 0.6065 0.2977 0.5755 0.1750 1.0000 Uiso R . . . . . .
H242 H 0.6570 0.3681 0.6471 0.1750 1.0000 Uiso R . . . . . .
H243 H 0.6039 0.2625 0.6579 0.1753 1.0000 Uiso R . . . . . .
H431 H 0.7066 -0.4638 0.5734 0.1170 1.0000 Uiso R . . . . . .
H421 H 0.8178 -0.3958 0.6538 0.1056 1.0000 Uiso R . . . . . .
H461 H 0.7045 -0.1147 0.7100 0.1125 1.0000 Uiso R . . . . . .
H451 H 0.5938 -0.1881 0.6283 0.1256 1.0000 Uiso R . . . . . .
H251 H 0.7972 -0.0179 0.5219 0.1281 1.0000 Uiso R . . . . . .
H252 H 0.8709 -0.0179 0.5937 0.1284 1.0000 Uiso R . . . . . .
H253 H 0.8009 -0.1094 0.5875 0.1279 1.0000 Uiso R . . . . . .
H151 H 0.7840 -0.2080 0.9574 0.1245 1.0000 Uiso R . . . . . .
H152 H 0.8543 -0.1754 0.9258 0.1244 1.0000 Uiso R . . . . . .
H153 H 0.7821 -0.2458 0.8735 0.1240 1.0000 Uiso R . . . . . .
H121 H 0.6695 -0.0582 0.9299 0.1009 1.0000 Uiso R . . . . . .
H141 H 0.5850 0.1425 0.8868 0.1912 1.0000 Uiso R . . . . . .
H142 H 0.6497 0.2451 0.8952 0.1913 1.0000 Uiso R . . . . . .
H143 H 0.5995 0.2032 0.8133 0.1909 1.0000 Uiso R . . . . . .
H8 H 0.6999 0.2710 0.7682 0.0760 1.0000 Uiso R . . . . . .
H41 H 0.5692 0.8981 0.4606 0.3079 1.0000 Uiso R . . . . . .
H42 H 0.6489 0.8147 0.3981 0.4231 1.0000 Uiso R . . . . . .
H43 H 0.6345 0.8607 0.2725 0.4175 1.0000 Uiso R . . . . . .
H44 H 0.5404 0.9898 0.2108 0.3390 1.0000 Uiso R . . . . . .
H45 H 0.4604 1.0732 0.2734 0.3641 1.0000 Uiso R . . . . . .
H46 H 0.4748 1.0273 0.3986 0.4715 1.0000 Uiso R . . . . . .

loop_
_atom_site_aniso_label
_atom_site_aniso_U_11
_atom_site_aniso_U_22
_atom_site_aniso_U_33
_atom_site_aniso_U_23
_atom_site_aniso_U_13
_atom_site_aniso_U_12
Mo1 0.0614(3) 0.0495(2) 0.0407(2) -0.0002(2) 0.00990(16) -0.0002(2)
O2 0.063(2) 0.054(2) 0.0437(18) -0.0025(16) 0.0113(16) 0.0000(18)
P1 0.0664(9) 0.0530(8) 0.0437(7) -0.0040(6) 0.0116(6) 0.0024(7)
C53 0.096(5) 0.056(3) 0.066(4) 0.005(3) 0.010(3) 0.000(3)
C51 0.080(4) 0.074(4) 0.059(3) -0.004(3) 0.009(3) 0.004(3)
C52 0.079(4) 0.083(4) 0.067(4) -0.010(3) 0.030(3) 0.000(4)
O1 0.076(3) 0.070(3) 0.055(2) 0.0055(18) 0.0271(19) 0.000(2)
N31 0.069(3) 0.046(2) 0.046(2) -0.0007(19) 0.016(2) -0.005(2)
N32 0.070(3) 0.048(2) 0.053(2) -0.002(2) 0.014(2) -0.001(2)
C31 0.098(5) 0.051(3) 0.060(3) -0.003(3) 0.025(3) -0.003(3)
C32 0.089(5) 0.057(4) 0.060(3) 0.002(3) 0.016(3) -0.019(3)
C33 0.081(4) 0.052(3) 0.046(3) 0.005(2) 0.019(3) -0.014(3)
C35 0.072(4) 0.072(4) 0.069(4) -0.002(3) 0.011(3) -0.023(3)
C34 0.125(6) 0.052(4) 0.113(6) -0.012(4) 0.014(5) 0.015(4)
B1 0.064(4) 0.063(4) 0.064(4) -0.002(3) 0.005(3) 0.009(3)
N22 0.070(3) 0.061(3) 0.055(3) -0.001(2) 0.000(2) 0.004(2)
N21 0.073(3) 0.053(3) 0.048(2) -0.001(2) 0.006(2) 0.005(2)
C23 0.088(4) 0.070(4) 0.048(3) 0.000(3) -0.002(3) 0.000(4)
C22 0.115(6) 0.100(5) 0.058(4) 0.010(4) -0.013(4) 0.020(5)
C21 0.098(5) 0.083(5) 0.071(4) 0.008(4) -0.008(4) 0.020(4)
C24 0.124(7) 0.126(7) 0.117(7) 0.008(6) -0.015(5) 0.067(6)
C43 0.097(6) 0.098(6) 0.098(5) -0.039(4) 0.019(5) -0.026(5)
C42 0.086(5) 0.079(4) 0.095(5) -0.023(4) 0.025(4) -0.010(4)
C41 0.084(4) 0.067(4) 0.068(4) -0.012(3) 0.014(3) -0.002(3)
S1 0.073(1) 0.0540(8) 0.0638(8) -0.0103(7) 0.0043(7) -0.0014(7)
C46 0.084(5) 0.095(5) 0.104(6) -0.028(4) 0.016(4) 0.011(4)
C45 0.068(5) 0.118(7) 0.133(7) -0.032(6) 0.009(5) -0.006(5)
C44 0.076(5) 0.120(7) 0.098(6) -0.022(5) 0.014(4) -0.019(5)
Cl1 0.0971(16) 0.204(3) 0.152(2) -0.054(2) -0.0009(15) -0.0445(17)
C25 0.123(6) 0.086(5) 0.049(3) -0.006(3) 0.019(4) 0.003(4)
N12 0.062(3) 0.066(3) 0.072(3) -0.008(3) 0.021(3) -0.001(3)
N11 0.067(3) 0.055(2) 0.055(2) -0.002(2) 0.017(2) -0.009(3)
C13 0.066(4) 0.075(4) 0.053(3) -0.001(3) 0.015(3) -0.018(3)
C15 0.097(5) 0.078(4) 0.078(4) 0.015(4) 0.027(4) -0.019(4)
C12 0.076(4) 0.104(6) 0.084(4) -0.001(4) 0.034(4) -0.025(4)
C11 0.073(4) 0.092(5) 0.088(5) -0.011(4) 0.029(4) -0.001(4)
C14 0.087(5) 0.139(8) 0.156(8) -0.009(6) 0.058(5) 0.021(5)
C1 0.155(18) 0.50(5) 0.37(4) -0.22(4) 0.070(18) -0.08(2)
C6 0.21(2) 0.40(3) 0.25(2) -0.12(2) 0.102(19) -0.15(2)
C4 0.56(5) 0.33(3) 0.31(3) 0.07(2) 0.15(3) 0.31(3)
C5 0.42(3) 0.211(19) 0.26(3) -0.031(17) 0.12(2) 0.07(2)
C2 0.186(19) 0.25(2) 0.55(6) 0.02(3) 0.13(2) 0.080(16)
C3 0.25(2) 0.26(2) 0.28(2) 0.072(19) 0.081(19) 0.053(17)

loop_
_atom_type_symbol
_atom_type_scat_dispersion_real
_atom_type_scat_dispersion_imag
_atom_type_scat_Cromer_Mann_a1
_atom_type_scat_Cromer_Mann_b1
_atom_type_scat_Cromer_Mann_a2
_atom_type_scat_Cromer_Mann_b2
_atom_type_scat_Cromer_Mann_a3
_atom_type_scat_Cromer_Mann_b3
_atom_type_scat_Cromer_Mann_a4
_atom_type_scat_Cromer_Mann_b4
_atom_type_scat_Cromer_Mann_c
_atom_type_scat_source
C 0.0033 0.0016 2.3100 20.8439 1.0200 10.2075 1.5886 0.5687 0.8650 51.6512 0.2156 'International Tables Vol C 4.2.6.8 and 6.1.1.4'
H 0.0000 0.0000 0.4930 10.5109 0.3229 26.1257 0.1402 3.1424 0.0408 57.7998 0.0030 'International Tables Vol C 4.2.6.8 and 6.1.1.4'
B 0.0013 0.0007 2.0545 23.2185 1.3326 1.0210 1.0979 60.3498 0.7068 0.1403 -0.1932 'International Tables Vol C 4.2.6.8 and 6.1.1.4'
N 0.0061 0.0033 12.2126 0.0057 3.1322 9.8933 2.0125 28.9975 1.1663 0.5826 -11.5290 'International Tables Vol C 4.2.6.8 and 6.1.1.4'
O 0.0106 0.0060 3.0485 13.2771 2.2868 5.7011 1.5463 0.3239 0.8670 32.9089 0.2508 'International Tables Vol C 4.2.6.8 and 6.1.1.4'
P 0.1023 0.0942 6.4345 1.9067 4.1791 27.1570 1.7800 0.5260 1.4908 68.1645 1.1149 'International Tables Vol C 4.2.6.8 and 6.1.1.4'
S 0.1246 0.1234 6.9053 1.4679 5.2034 22.2151 1.4379 0.2536 1.5863 56.1720 0.8669 'International Tables Vol C 4.2.6.8 and 6.1.1.4'
Cl 0.1484 0.1585 11.4604 0.0104 7.1964 1.1662 6.2556 18.5194 1.6455 47.7784 -9.5574 'International Tables Vol C 4.2.6.8 and 6.1.1.4'
Mo -1.6832 0.6857 3.7025 0.2772 17.2356 1.0958 12.8876 11.0040 3.7429 61.6584 4.3875 'International Tables Vol C 4.2.6.8 and 6.1.1.4'

loop_
_geom_angle_atom_site_label_1
_geom_angle_site_symmetry_1
_geom_angle_atom_site_label_2
_geom_angle_site_symmetry_2
_geom_angle_atom_site_label_3
_geom_angle_site_symmetry_3
_geom_angle
_geom_angle_publ_flag
O2 . Mo1 . O1 . 98.56(16) yes
O2 . Mo1 . N31 . 89.13(14) yes
O1 . Mo1 . N31 . 92.25(17) yes
O2 . Mo1 . N21 . 169.97(15) yes
O1 . Mo1 . N21 . 90.99(18) yes
N31 . Mo1 . N21 . 87.42(16) yes
O2 . Mo1 . S1 . 82.79(10) yes
O1 . Mo1 . S1 . 103.42(14) yes
N31 . Mo1 . S1 . 163.25(11) yes
N21 . Mo1 . S1 . 98.04(13) yes
O2 . Mo1 . N11 . 89.29(14) yes
O1 . Mo1 . N11 . 166.37(18) yes
N31 . Mo1 . N11 . 76.65(16) yes
N21 . Mo1 . N11 . 80.75(17) yes
S1 . Mo1 . N11 . 88.55(12) yes
Mo1 . O2 . P1 . 133.72(19) yes
O2 . P1 . C53 . 113.4(3) yes
O2 . P1 . C51 . 109.3(2) yes
C53 . P1 . C51 . 106.8(3) yes
O2 . P1 . C52 . 113.0(3) yes
C53 . P1 . C52 . 106.4(3) yes
C51 . P1 . C52 . 107.5(3) yes
P1 . C53 . H531 . 108.0 no
P1 . C53 . H532 . 108.1 no
H531 . C53 . H532 . 112.1 no
P1 . C53 . H533 . 106.5 no
H531 . C53 . H533 . 110.7 no
H532 . C53 . H533 . 111.1 no
P1 . C51 . H511 . 108.5 no
P1 . C51 . H512 . 109.3 no
H511 . C51 . H512 . 110.0 no
P1 . C51 . H513 . 108.0 no
H511 . C51 . H513 . 112.3 no
H512 . C51 . H513 . 108.7 no
P1 . C52 . H521 . 106.1 no
P1 . C52 . H522 . 106.0 no
H521 . C52 . H522 . 112.7 no
P1 . C52 . H523 . 106.8 no
H521 . C52 . H523 . 113.1 no
H522 . C52 . H523 . 111.5 no
Mo1 . N31 . N32 . 120.6(3) yes
Mo1 . N31 . C33 . 131.9(4) yes
N32 . N31 . C33 . 106.6(4) yes
N31 . N32 . C31 . 109.6(5) yes
N31 . N32 . B1 . 120.3(4) yes
C31 . N32 . B1 . 130.0(5) yes
N32 . C31 . C32 . 107.1(5) yes
N32 . C31 . C34 . 122.9(6) yes
C32 . C31 . C34 . 130.0(6) yes
C31 . C32 . C33 . 107.3(5) yes
C31 . C32 . H321 . 126.0 no
C33 . C32 . H321 . 126.7 no
C32 . C33 . N31 . 109.5(5) yes
C32 . C33 . C35 . 128.5(5) yes
N31 . C33 . C35 . 122.0(5) yes
C33 . C35 . H351 . 107.4 no
C33 . C35 . H352 . 109.9 no
H351 . C35 . H352 . 110.8 no
C33 . C35 . H353 . 108.6 no
H351 . C35 . H353 . 111.5 no
H352 . C35 . H353 . 108.6 no
C31 . C34 . H341 . 108.4 no
C31 . C34 . H342 . 109.3 no
H341 . C34 . H342 . 111.0 no
C31 . C34 . H343 . 108.9 no
H341 . C34 . H343 . 109.6 no
H342 . C34 . H343 . 109.7 no
N32 . B1 . N22 . 109.8(5) yes
N32 . B1 . N12 . 108.4(5) yes
N22 . B1 . N12 . 108.9(5) yes
N32 . B1 . H8 . 119.3 no
N22 . B1 . H8 . 99.3 no
N12 . B1 . H8 . 110.6 no
B1 . N22 . N21 . 121.0(4) yes
B1 . N22 . C21 . 129.5(6) yes
N21 . N22 . C21 . 109.5(5) yes
N22 . N21 . Mo1 . 121.3(3) yes
N22 . N21 . C23 . 107.4(4) yes
Mo1 . N21 . C23 . 130.9(4) yes
N21 . C23 . C22 . 108.1(6) yes
N21 . C23 . C25 . 123.9(5) yes
C22 . C23 . C25 . 127.9(6) yes
C23 . C22 . C21 . 107.7(6) yes
C23 . C22 . H221 . 126.0 no
C21 . C22 . H221 . 126.3 no
C22 . C21 . N22 . 107.3(6) yes
C22 . C21 . C24 . 129.5(6) yes
N22 . C21 . C24 . 123.1(7) yes
C21 . C24 . H241 . 108.8 no
C21 . C24 . H242 . 111.6 no
H241 . C24 . H242 . 110.0 no
C21 . C24 . H243 . 107.3 no
H241 . C24 . H243 . 109.8 no
H242 . C24 . H243 . 109.3 no
C42 . C43 . C44 . 120.9(7) yes
C42 . C43 . H431 . 118.4 no
C44 . C43 . H431 . 120.6 no
C43 . C42 . C41 . 120.9(7) yes
C43 . C42 . H421 . 119.3 no
C41 . C42 . H421 . 119.7 no
C42 . C41 . S1 . 118.2(5) yes
C42 . C41 . C46 . 117.5(6) yes
S1 . C41 . C46 . 124.2(5) yes
C41 . S1 . Mo1 . 118.7(2) yes
C41 . C46 . C45 . 120.4(7) yes
C41 . C46 . H461 . 120.7 no
C45 . C46 . H461 . 118.9 no
C46 . C45 . C44 . 121.0(8) yes
C46 . C45 . H451 . 119.7 no
C44 . C45 . H451 . 119.3 no
C43 . C44 . C45 . 119.2(7) yes
C43 . C44 . Cl1 . 119.4(7) yes
C45 . C44 . Cl1 . 121.4(7) yes
C23 . C25 . H251 . 107.6 no
C23 . C25 . H252 . 110.4 no
H251 . C25 . H252 . 110.9 no
C23 . C25 . H253 . 107.2 no
H251 . C25 . H253 . 108.1 no
H252 . C25 . H253 . 112.5 no
B1 . N12 . N11 . 120.5(5) yes
B1 . N12 . C11 . 129.4(6) yes
N11 . N12 . C11 . 110.1(5) yes
Mo1 . N11 . N12 . 117.2(3) yes
Mo1 . N11 . C13 . 135.6(4) yes
N12 . N11 . C13 . 107.2(5) yes
N11 . C13 . C15 . 124.3(6) yes
N11 . C13 . C12 . 108.4(6) yes
C15 . C13 . C12 . 127.3(6) yes
C13 . C15 . H151 . 107.2 no
C13 . C15 . H152 . 108.2 no
H151 . C15 . H152 . 110.8 no
C13 . C15 . H153 . 108.3 no
H151 . C15 . H153 . 111.2 no
H152 . C15 . H153 . 110.9 no
C13 . C12 . C11 . 107.8(6) yes
C13 . C12 . H121 . 125.5 no
C11 . C12 . H121 . 126.7 no
C12 . C11 . N12 . 106.5(6) yes
C12 . C11 . C14 . 130.6(7) yes
N12 . C11 . C14 . 122.8(7) yes
C11 . C14 . H141 . 108.2 no
C11 . C14 . H142 . 106.7 no
H141 . C14 . H142 . 112.5 no
C11 . C14 . H143 . 108.9 no
H141 . C14 . H143 . 110.1 no
H142 . C14 . H143 . 110.3 no
C6 . C1 . C2 . 120.00(2) yes
C6 . C1 . H43 . 115.3 no
C2 . C1 . H43 . 124.7 no
C1 . C6 . C5 . 120.00(2) yes
C1 . C6 . H44 . 124.7 no
C5 . C6 . H44 . 115.3 no
C5 . C4 . C3 . 120.00(3) yes
C5 . C4 . H46 . 124.7 no
C3 . C4 . H46 . 115.3 no
C4 . C5 . C6 . 120.00(3) yes
C4 . C5 . H45 . 115.3 no
C6 . C5 . H45 . 124.7 no
C1 . C2 . C3 . 120.00(3) yes
C1 . C2 . H42 . 115.3 no
C3 . C2 . H42 . 124.7 no
C4 . C3 . C2 . 120.00(2) yes
C4 . C3 . H41 . 124.7 no
C2 . C3 . H41 . 115.3 no

loop_
_geom_bond_atom_site_label_1
_geom_bond_site_symmetry_1
_geom_bond_atom_site_label_2
_geom_bond_site_symmetry_2
_geom_bond_distance
_geom_bond_publ_flag
Mo1 . O2 . 2.169(3) yes
Mo1 . O1 . 1.675(4) yes
Mo1 . N31 . 2.207(4) yes
Mo1 . N21 . 2.162(4) yes
Mo1 . S1 . 2.4028(16) yes
Mo1 . N11 . 2.398(4) yes
O2 . P1 . 1.520(4) yes
P1 . C53 . 1.788(6) yes
P1 . C51 . 1.769(6) yes
P1 . C52 . 1.781(5) yes
C53 . H531 . 0.976 no
C53 . H532 . 0.961 no
C53 . H533 . 0.950 no
C51 . H511 . 0.960 no
C51 . H512 . 0.960 no
C51 . H513 . 0.957 no
C52 . H521 . 0.965 no
C52 . H522 . 0.959 no
C52 . H523 . 0.957 no
N31 . N32 . 1.369(6) yes
N31 . C33 . 1.339(6) yes
N32 . C31 . 1.354(7) yes
N32 . B1 . 1.539(8) yes
C31 . C32 . 1.366(8) yes
C31 . C34 . 1.494(8) yes
C32 . C33 . 1.373(8) yes
C32 . H321 . 0.933 no
C33 . C35 . 1.491(8) yes
C35 . H351 . 0.960 no
C35 . H352 . 0.960 no
C35 . H353 . 0.963 no
C34 . H341 . 0.958 no
C34 . H342 . 0.977 no
C34 . H343 . 0.964 no
B1 . N22 . 1.535(8) yes
B1 . N12 . 1.539(8) yes
B1 . H8 . 1.157 no
N22 . N21 . 1.377(6) yes
N22 . C21 . 1.352(7) yes
N21 . C23 . 1.343(7) yes
C23 . C22 . 1.395(9) yes
C23 . C25 . 1.482(9) yes
C22 . C21 . 1.365(10) yes
C22 . H221 . 0.947 no
C21 . C24 . 1.511(9) yes
C24 . H241 . 0.969 no
C24 . H242 . 0.969 no
C24 . H243 . 0.958 no
C43 . C42 . 1.364(9) yes
C43 . C44 . 1.370(10) yes
C43 . H431 . 0.950 no
C42 . C41 . 1.399(8) yes
C42 . H421 . 0.935 no
C41 . S1 . 1.747(6) yes
C41 . C46 . 1.391(9) yes
C46 . C45 . 1.381(9) yes
C46 . H461 . 0.957 no
C45 . C44 . 1.364(11) yes
C45 . H451 . 0.922 no
C44 . Cl1 . 1.725(7) yes
C25 . H251 . 0.969 no
C25 . H252 . 0.969 no
C25 . H253 . 0.970 no
N12 . N11 . 1.361(6) yes
N12 . C11 . 1.351(8) yes
N11 . C13 . 1.337(7) yes
C13 . C15 . 1.479(8) yes
C13 . C12 . 1.384(8) yes
C15 . H151 . 0.953 no
C15 . H152 . 0.969 no
C15 . H153 . 0.972 no
C12 . C11 . 1.363(9) yes
C12 . H121 . 0.919 no
C11 . C14 . 1.512(10) yes
C14 . H141 . 0.975 no
C14 . H142 . 0.972 no
C14 . H143 . 0.974 no
C1 . C6 . 1.355(8) yes
C1 . C2 . 1.378(8) yes
C1 . H43 . 0.930 no
C6 . C5 . 1.358(7) yes
C6 . H44 . 0.930 no
C4 . C5 . 1.372(8) yes
C4 . C3 . 1.361(7) yes
C4 . H46 . 0.930 no
C5 . H45 . 0.930 no
C2 . C3 . 1.353(7) yes
C2 . H42 . 0.930 no
C3 . H41 . 0.930 no

loop_
_geom_hbond_atom_site_label_D
_geom_hbond_site_symmetry_D
_geom_hbond_atom_site_label_H
_geom_hbond_site_symmetry_H
_geom_hbond_atom_site_label_A
_geom_hbond_site_symmetry_A
_geom_hbond_angle_DHA
_geom_hbond_distance_DH
_geom_hbond_distance_HA
_geom_hbond_distance_DA
_geom_hbond_publ_flag
C25 . H253 . C41 . 145 0.97 2.60 3.440(13) yes
